data_4104380
loop_
_publ_author_name
'Gerrit W. Fester'
'J\"org Wagler'
'Erica Brendler'
'Uwe B\"ohme'
'Daniela Gerlach'
'Edwin Kroke'

_publ_contact_author
;Uwe B\"ohme 
 Institut f\"ur Anorganische Chemie  
 Technische Universit\"at Bergakademie Freiberg
 Leipziger Str. 29 
 09596 Freiberg 
 Bundesrepublik Deutschland
;
_publ_contact_author_fax '03731 39-4058 '
_publ_contact_author_phone '03731 39-2050 '
_publ_section_title
;
 Octahedral HSiCl3 and HSiCl2Me Adducts with Pyridines
;
_journal_name_full 'Journal of the American Chemical Society'
_journal_page_first 6855
_journal_page_last 6864
_journal_paper_doi 10.1021/ja901053w
_journal_volume 131
_journal_year 2009
_chemical_formula_moiety 'C13 H18 Cl2 N2 Si'
_chemical_formula_sum 'C13 H18 Cl2 N2 Si'
_chemical_formula_weight 301.28
_chemical_name_systematic
;
   Bis-(4-methylpyridine)methylhydridodichlorosilane
;
_space_group_IT_number 14
_symmetry_cell_setting monoclinic
_symmetry_space_group_name_Hall '-P 2ybc'
_symmetry_space_group_name_H-M 'P 1 21/c 1'
_atom_sites_solution_hydrogens geom
_atom_sites_solution_primary direct
_atom_sites_solution_secondary difmap
_audit_creation_method SHELXL-97
_cell_angle_alpha 90.00
_cell_angle_beta 92.911(3)
_cell_angle_gamma 90.00
_cell_formula_units_Z 4
_cell_length_a 15.5719(13)
_cell_length_b 13.3478(11)
_cell_length_c 7.1495(6)
_cell_measurement_reflns_used 5823
_cell_measurement_temperature 90(2)
_cell_measurement_theta_max 30.05
_cell_measurement_theta_min 3.03
_cell_volume 1484.1(2)
_computing_cell_refinement 'Bruker SMART'
_computing_data_collection 'Bruker SMART'
_computing_data_reduction 'Bruker SAINT'
_computing_molecular_graphics 'Ortep32 (Farugia)'
_computing_publication_material 'Shelx-97/ciftab(Sheldrick, 1997)'
_computing_structure_refinement 'SHELXL-97 (Sheldrick, 1997)'
_computing_structure_solution 'SHELXS-97 (Sheldrick, 1990)'
_diffrn_ambient_temperature 90(2)
_diffrn_measured_fraction_theta_full 0.995
_diffrn_measured_fraction_theta_max 0.995
_diffrn_measurement_device_type 'CCD area detector'
_diffrn_measurement_method 'phi scans'
_diffrn_radiation_monochromator graphite
_diffrn_radiation_source 'fine-focus sealed tube'
_diffrn_radiation_type MoK\a
_diffrn_radiation_wavelength 0.71073
_diffrn_reflns_av_R_equivalents 0.0610
_diffrn_reflns_av_sigmaI/netI 0.0521
_diffrn_reflns_limit_h_max 21
_diffrn_reflns_limit_h_min -21
_diffrn_reflns_limit_k_max 18
_diffrn_reflns_limit_k_min -18
_diffrn_reflns_limit_l_max 9
_diffrn_reflns_limit_l_min -10
_diffrn_reflns_number 17926
_diffrn_reflns_theta_full 30.00
_diffrn_reflns_theta_max 30.00
_diffrn_reflns_theta_min 2.62
_exptl_absorpt_coefficient_mu 0.503
_exptl_absorpt_correction_type none
_exptl_crystal_colour colorless
_exptl_crystal_density_diffrn 1.348
_exptl_crystal_density_method 'not measured'
_exptl_crystal_description piece
_exptl_crystal_F_000 632
_exptl_crystal_size_max 0.36
_exptl_crystal_size_mid 0.31
_exptl_crystal_size_min 0.18
_refine_diff_density_max 0.627
_refine_diff_density_min -0.710
_refine_diff_density_rms 0.094
_refine_ls_extinction_method none
_refine_ls_goodness_of_fit_ref 1.056
_refine_ls_hydrogen_treatment mixed
_refine_ls_matrix_type full
_refine_ls_number_parameters 170
_refine_ls_number_reflns 4299
_refine_ls_number_restraints 0
_refine_ls_restrained_S_all 1.056
_refine_ls_R_factor_all 0.0668
_refine_ls_R_factor_gt 0.0414
_refine_ls_shift/su_max 0.002
_refine_ls_shift/su_mean 0.000
_refine_ls_structure_factor_coef Fsqd
_refine_ls_weighting_details 'calc w=1/[\s^2^(Fo^2^)+(0.0685P)^2^+0.1253P] where P=(Fo^2^+2Fc^2^)/3'
_refine_ls_weighting_scheme calc
_refine_ls_wR_factor_gt 0.1108
_refine_ls_wR_factor_ref 0.1228
_reflns_number_gt 3209
_reflns_number_total 4299
_reflns_threshold_expression >2sigma(I)
_cod_data_source_file ja901053w_si_003.cif
_cod_data_source_block 3c
_cod_original_sg_symbol_Hall -P2ybc
_cod_database_code 4104380

loop_
_symmetry_equiv_pos_as_xyz
'x, y, z'
'-x, y+1/2, -z+1/2'
'-x, -y, -z'
'x, -y-1/2, z-1/2'

loop_
_atom_site_label
_atom_site_type_symbol
_atom_site_fract_x
_atom_site_fract_y
_atom_site_fract_z
_atom_site_U_iso_or_equiv
_atom_site_adp_type
_atom_site_occupancy
_atom_site_symmetry_multiplicity
_atom_site_calc_flag
_atom_site_refinement_flags
Cl1 Cl 0.32898(3) 0.91744(3) 0.26359(6) 0.01878(12) Uani 1 1 d .
Cl2 Cl 0.16674(3) 1.05078(3) 0.72719(6) 0.01763(12) Uani 1 1 d .
Si1 Si 0.25130(3) 0.98015(3) 0.49705(7) 0.01401(13) Uani 1 1 d .
H1A H 0.1981(12) 1.0266(14) 0.366(3) 0.015(5) Uiso 1 1 d .
N1 N 0.16936(9) 0.86526(10) 0.4702(2) 0.0141(3) Uani 1 1 d .
N2 N 0.32300(9) 1.10629(10) 0.5027(2) 0.0151(3) Uani 1 1 d .
C1 C 0.19288(11) 0.76812(11) 0.4928(3) 0.0163(3) Uani 1 1 d .
H1 H 0.2510 0.7531 0.5289 0.020 Uiso 1 1 calc R
C2 C 0.13519(11) 0.69011(12) 0.4653(3) 0.0170(3) Uani 1 1 d .
H2 H 0.1542 0.6228 0.4808 0.020 Uiso 1 1 calc R
C3 C 0.04927(11) 0.70997(12) 0.4149(2) 0.0164(3) Uani 1 1 d .
C4 C 0.02540(11) 0.81065(12) 0.3945(3) 0.0172(3) Uani 1 1 d .
H4 H -0.0326 0.8279 0.3614 0.021 Uiso 1 1 calc R
C5 C 0.08650(11) 0.88477(12) 0.4226(3) 0.0166(3) Uani 1 1 d .
H5 H 0.0692 0.9527 0.4077 0.020 Uiso 1 1 calc R
C6 C -0.01528(12) 0.62761(13) 0.3830(3) 0.0210(4) Uani 1 1 d .
H6A H 0.0141 0.5666 0.3446 0.031 Uiso 1 1 calc R
H6B H -0.0579 0.6476 0.2845 0.031 Uiso 1 1 calc R
H6C H -0.0442 0.6148 0.4992 0.031 Uiso 1 1 calc R
C7 C 0.40838(11) 1.10640(12) 0.5390(3) 0.0164(3) Uani 1 1 d .
H7 H 0.4369 1.0440 0.5580 0.020 Uiso 1 1 calc R
C8 C 0.45671(11) 1.19343(12) 0.5501(3) 0.0176(3) Uani 1 1 d .
H8 H 0.5171 1.1903 0.5764 0.021 Uiso 1 1 calc R
C9 C 0.41592(11) 1.28590(12) 0.5222(2) 0.0156(3) Uani 1 1 d .
C10 C 0.32752(11) 1.28558(12) 0.4810(3) 0.0171(4) Uani 1 1 d .
H10 H 0.2975 1.3468 0.4596 0.021 Uiso 1 1 calc R
C11 C 0.28378(11) 1.19508(12) 0.4716(3) 0.0162(3) Uani 1 1 d .
H11 H 0.2236 1.1957 0.4419 0.019 Uiso 1 1 calc R
C12 C 0.46613(12) 1.38193(12) 0.5366(3) 0.0200(4) Uani 1 1 d .
H12A H 0.4263 1.4388 0.5355 0.030 Uiso 1 1 calc R
H12B H 0.5031 1.3873 0.4301 0.030 Uiso 1 1 calc R
H12C H 0.5018 1.3823 0.6536 0.030 Uiso 1 1 calc R
C13 C 0.31932(11) 0.91903(12) 0.6928(3) 0.0174(3) Uani 1 1 d .
H13A H 0.2841 0.8714 0.7597 0.026 Uiso 1 1 calc R
H13B H 0.3415 0.9706 0.7801 0.026 Uiso 1 1 calc R
H13C H 0.3675 0.8835 0.6399 0.026 Uiso 1 1 calc R

loop_
_atom_site_aniso_label
_atom_site_aniso_U_11
_atom_site_aniso_U_22
_atom_site_aniso_U_33
_atom_site_aniso_U_23
_atom_site_aniso_U_13
_atom_site_aniso_U_12
Cl1 0.0216(2) 0.01463(19) 0.0203(2) -0.00238(15) 0.00349(17) -0.00147(14)
Cl2 0.0187(2) 0.01069(18) 0.0237(2) -0.00148(14) 0.00299(17) 0.00069(13)
Si1 0.0162(2) 0.0079(2) 0.0178(3) 0.00029(16) -0.00063(19) -0.00018(15)
N1 0.0182(7) 0.0074(6) 0.0166(7) 0.0004(5) 0.0003(6) 0.0009(5)
N2 0.0185(7) 0.0080(6) 0.0187(8) 0.0009(5) -0.0003(6) -0.0003(5)
C1 0.0194(8) 0.0088(7) 0.0208(9) -0.0001(6) 0.0010(7) 0.0031(6)
C2 0.0230(8) 0.0089(7) 0.0192(9) -0.0001(6) 0.0020(7) 0.0002(6)
C3 0.0222(8) 0.0107(7) 0.0166(9) -0.0001(6) 0.0026(7) -0.0031(6)
C4 0.0163(7) 0.0141(7) 0.0208(9) 0.0009(6) -0.0012(7) 0.0010(6)
C5 0.0197(8) 0.0098(7) 0.0203(9) 0.0005(6) 0.0010(7) 0.0013(6)
C6 0.0221(9) 0.0151(8) 0.0257(10) -0.0012(7) 0.0021(8) -0.0053(6)
C7 0.0173(8) 0.0119(7) 0.0202(9) 0.0004(6) 0.0016(7) 0.0008(6)
C8 0.0188(8) 0.0135(7) 0.0204(9) 0.0000(6) 0.0003(7) -0.0009(6)
C9 0.0207(8) 0.0122(7) 0.0140(9) 0.0006(6) 0.0008(7) -0.0023(6)
C10 0.0203(8) 0.0106(7) 0.0204(9) 0.0022(6) 0.0004(7) 0.0002(6)
C11 0.0167(8) 0.0116(7) 0.0200(9) 0.0023(6) -0.0024(7) 0.0017(6)
C12 0.0234(9) 0.0129(7) 0.0235(10) -0.0013(7) -0.0003(8) -0.0053(6)
C13 0.0203(8) 0.0105(7) 0.0212(9) 0.0003(6) -0.0003(7) 0.0007(6)

loop_
_atom_type_symbol
_atom_type_description
_atom_type_scat_dispersion_real
_atom_type_scat_dispersion_imag
_atom_type_scat_source
C C 0.0033 0.0016 'International Tables Vol C Tables 4.2.6.8 and 6.1.1.4'
H H 0.0000 0.0000 'International Tables Vol C Tables 4.2.6.8 and 6.1.1.4'
N N 0.0061 0.0033 'International Tables Vol C Tables 4.2.6.8 and 6.1.1.4'
Si Si 0.0817 0.0704 'International Tables Vol C Tables 4.2.6.8 and 6.1.1.4'
Cl Cl 0.1484 0.1585 'International Tables Vol C Tables 4.2.6.8 and 6.1.1.4'

loop_
_geom_angle_atom_site_label_1
_geom_angle_atom_site_label_2
_geom_angle_atom_site_label_3
_geom_angle
C13 Si1 N1 94.06(7)
C13 Si1 N2 93.23(7)
N1 Si1 N2 172.55(6)
C13 Si1 Cl1 94.92(6)
N1 Si1 Cl1 90.45(5)
N2 Si1 Cl1 90.43(5)
C13 Si1 Cl2 88.14(6)
N1 Si1 Cl2 89.85(4)
N2 Si1 Cl2 88.88(4)
Cl1 Si1 Cl2 176.90(3)
C13 Si1 H1A 175.5(8)
N1 Si1 H1A 85.4(8)
N2 Si1 H1A 87.2(8)
Cl1 Si1 H1A 89.5(8)
Cl2 Si1 H1A 87.4(8)
C5 N1 C1 117.79(14)
C5 N1 Si1 118.44(11)
C1 N1 Si1 123.75(12)
C7 N2 C11 117.89(14)
C7 N2 Si1 123.11(11)
C11 N2 Si1 118.99(12)
N1 C1 C2 122.27(16)
N1 C1 H1 118.9
C2 C1 H1 118.9
C1 C2 C3 120.13(15)
C1 C2 H2 119.9
C3 C2 H2 119.9
C2 C3 C4 117.12(15)
C2 C3 C6 121.83(15)
C4 C3 C6 121.05(16)
C5 C4 C3 119.70(16)
C5 C4 H4 120.2
C3 C4 H4 120.2
N1 C5 C4 122.98(15)
N1 C5 H5 118.5
C4 C5 H5 118.5
C3 C6 H6A 109.5
C3 C6 H6B 109.5
H6A C6 H6B 109.5
C3 C6 H6C 109.5
H6A C6 H6C 109.5
H6B C6 H6C 109.5
N2 C7 C8 122.86(15)
N2 C7 H7 118.6
C8 C7 H7 118.6
C7 C8 C9 119.41(16)
C7 C8 H8 120.3
C9 C8 H8 120.3
C10 C9 C8 117.68(15)
C10 C9 C12 121.49(15)
C8 C9 C12 120.83(16)
C11 C10 C9 119.38(15)
C11 C10 H10 120.3
C9 C10 H10 120.3
N2 C11 C10 122.75(16)
N2 C11 H11 118.6
C10 C11 H11 118.6
C9 C12 H12A 109.5
C9 C12 H12B 109.5
H12A C12 H12B 109.5
C9 C12 H12C 109.5
H12A C12 H12C 109.5
H12B C12 H12C 109.5
Si1 C13 H13A 109.5
Si1 C13 H13B 109.5
H13A C13 H13B 109.5
Si1 C13 H13C 109.5
H13A C13 H13C 109.5
H13B C13 H13C 109.5

loop_
_geom_bond_atom_site_label_1
_geom_bond_atom_site_label_2
_geom_bond_distance
Cl1 Si1 2.2704(6)
Cl2 Si1 2.3559(6)
Si1 C13 1.8964(19)
Si1 N1 1.9979(14)
Si1 N2 2.0196(14)
Si1 H1A 1.37(2)
N1 C5 1.343(2)
N1 C1 1.3548(19)
N2 C7 1.342(2)
N2 C11 1.347(2)
C1 C2 1.383(2)
C1 H1 0.9500
C2 C3 1.393(2)
C2 H2 0.9500
C3 C4 1.400(2)
C3 C6 1.499(2)
C4 C5 1.380(2)
C4 H4 0.9500
C5 H5 0.9500
C6 H6A 0.9800
C6 H6B 0.9800
C6 H6C 0.9800
C7 C8 1.384(2)
C7 H7 0.9500
C8 C9 1.398(2)
C8 H8 0.9500
C9 C10 1.393(2)
C9 C12 1.502(2)
C10 C11 1.387(2)
C10 H10 0.9500
C11 H11 0.9500
C12 H12A 0.9800
C12 H12B 0.9800
C12 H12C 0.9800
C13 H13A 0.9800
C13 H13B 0.9800
C13 H13C 0.9800

loop_
_geom_torsion_atom_site_label_1
_geom_torsion_atom_site_label_2
_geom_torsion_atom_site_label_3
_geom_torsion_atom_site_label_4
_geom_torsion
C13 Si1 N1 C5 146.32(14)
Cl1 Si1 N1 C5 -118.72(13)
Cl2 Si1 N1 C5 58.19(13)
C13 Si1 N1 C1 -35.31(16)
Cl1 Si1 N1 C1 59.65(14)
Cl2 Si1 N1 C1 -123.44(14)
C13 Si1 N2 C7 35.13(15)
Cl1 Si1 N2 C7 -59.81(14)
Cl2 Si1 N2 C7 123.21(14)
C13 Si1 N2 C11 -143.83(14)
Cl1 Si1 N2 C11 121.22(13)
Cl2 Si1 N2 C11 -55.75(13)
C5 N1 C1 C2 1.2(3)
Si1 N1 C1 C2 -177.15(13)
N1 C1 C2 C3 -0.9(3)
C1 C2 C3 C4 -0.1(3)
C1 C2 C3 C6 179.78(17)
C2 C3 C4 C5 0.6(3)
C6 C3 C4 C5 -179.25(17)
C1 N1 C5 C4 -0.7(3)
Si1 N1 C5 C4 177.80(14)
C3 C4 C5 N1 -0.2(3)
C11 N2 C7 C8 1.6(3)
Si1 N2 C7 C8 -177.35(14)
N2 C7 C8 C9 -0.2(3)
C7 C8 C9 C10 -1.0(3)
C7 C8 C9 C12 178.89(17)
C8 C9 C10 C11 0.8(3)
C12 C9 C10 C11 -179.17(16)
C7 N2 C11 C10 -1.9(3)
Si1 N2 C11 C10 177.10(13)
C9 C10 C11 N2 0.7(3)
